data_4109895
loop_
_publ_author_name
'Mohammad N. Noshi'
'Ahmad El-Awa'
'Eduardo Torres'
'Philip L. Fuchs'

_publ_contact_author_address
;    Department of Chemistry
     Purdue University
     560 Oval Dr.
     W. Lafayette
     IN 47907-2084
     USA
;
_publ_contact_author_email pfuchs@purdue.edu
_publ_contact_author_fax 1(765)4947679
_publ_contact_author_name 'Philip L. Fuchs'
_publ_contact_author_phone 1(765)4945242
_publ_section_title
;
 Conversion of Cyclic Vinyl Sulfones to Transposed Vinyl Phosphonates
;
_journal_name_full 'Journal of the American Chemical Society'
_journal_page_first 11242
_journal_page_last 11247
_journal_paper_doi 10.1021/ja072890p
_journal_volume 129
_journal_year 2007
_chemical_absolute_configuration ad
_chemical_formula_moiety 'C14 H18 O3 S1'
_chemical_formula_sum 'C14 H18 O3 S'
_chemical_formula_weight 266.36
_chemical_name_systematic ' ?'
_space_group_IT_number 19
_symmetry_cell_setting orthorhombic
_symmetry_space_group_name_Hall 'P 2ac 2ab'
_symmetry_space_group_name_H-M 'P 21 21 21'
_atom_type_scat_source 'International Tables for Crystallography (Vol C)'
_audit_creation_date 15-11-06
_audit_creation_method 'SHELXL and local programs'
_audit_update_record ' ?'
_cell_angle_alpha 90.00
_cell_angle_beta 90.00
_cell_angle_gamma 90.00
_cell_formula_units_Z 4
_cell_length_a 7.9203(2)
_cell_length_b 12.4358(6)
_cell_length_c 13.6015(6)
_cell_measurement_reflns_used 11153
_cell_measurement_temperature 150
_cell_measurement_theta_max 27
_cell_measurement_theta_min 2
_cell_volume 1339.68(9)
_computing_cell_refinement 'DENZO/SCALEPACK (Otwinowski & Minor, 1996)'
_computing_data_collection 'Collect (Nonius, 1998)'
_computing_data_reduction 'DENZO/SCALEPACK (Otwinowski & Minor, 1996)'
_computing_molecular_graphics
;
    ORTEP (Johnson, 1976)
    PLATON (Spek, 1997)
;
_computing_publication_material 'SHELX97(Sheldrick, 1997) and local programs'
_computing_structure_refinement 'SHELX97 (Sheldrick, 1997)'
_computing_structure_solution
;
 PATTY (DIRDIF99, Beurskins, 1999)
;
_diffrn_ambient_temperature 150
_diffrn_measured_fraction_theta_full 0.9961
_diffrn_measured_fraction_theta_max 0.9961
_diffrn_measurement_device_type Nonius_KappaCCD
_diffrn_measurement_method \w
_diffrn_radiation_monochromator 'graphite 002'
_diffrn_radiation_type Mo-K\a
_diffrn_radiation_wavelength 0.71073
_diffrn_reflns_av_R_equivalents 0.033
_diffrn_reflns_limit_h_max 10
_diffrn_reflns_limit_h_min -10
_diffrn_reflns_limit_k_max 16
_diffrn_reflns_limit_k_min -16
_diffrn_reflns_limit_l_max 17
_diffrn_reflns_limit_l_min -17
_diffrn_reflns_number 11153
_diffrn_reflns_theta_full 27.5
_diffrn_reflns_theta_max 27.46
_diffrn_reflns_theta_min 2.22
_exptl_absorpt_coefficient_mu 0.228
_exptl_absorpt_correction_T_max 0.9338
_exptl_absorpt_correction_T_min 0.8934
_exptl_absorpt_correction_type 'multi-scan (Otwinowski & Minor, 1997)'
_exptl_crystal_colour_primary colourless
_exptl_crystal_density_diffrn 1.321
_exptl_crystal_description chunk
_exptl_crystal_F_000 568
_exptl_crystal_size_max 0.44
_exptl_crystal_size_mid 0.40
_exptl_crystal_size_min 0.30
_refine_diff_density_max 0.16
_refine_diff_density_min -0.39
_refine_ls_abs_structure_details 'Flack H. D. (1983), Acta Cryst. A39, 876-881'
_refine_ls_abs_structure_Flack -0.06(6)
_refine_ls_extinction_method none
_refine_ls_goodness_of_fit_ref 1.052
_refine_ls_hydrogen_treatment mixed
_refine_ls_matrix_type full
_refine_ls_number_parameters 168
_refine_ls_number_reflns 3030
_refine_ls_number_restraints 0
_refine_ls_R_factor_all 0.035
_refine_ls_R_factor_gt 0.031
_refine_ls_shift/su_max 0.000
_refine_ls_structure_factor_coef Fsqd
_refine_ls_weighting_details '1/[\s^2^(Fo^2^)+(0.0489P)^2^+0.0729P] where P=(Fo^2^+2Fc^2^)/3  '
_refine_ls_weighting_scheme calc
_refine_ls_wR_factor_gt 0.076
_refine_ls_wR_factor_ref 0.078
_reflns_Friedel_coverage 0.8376
_reflns_number_gt 2784
_reflns_number_total 3030
_reflns_threshold_expression >2.0\s(I)
_cod_data_source_file ja072890psi20070425_120522.cif
_cod_data_source_block MNNII
_cod_original_formula_sum 'C14 H18 O3 S1'
_cod_database_code 4109895

loop_
_symmetry_equiv_pos_as_xyz
'x, y, z'
'-x+1/2, -y, z+1/2'
'-x, y+1/2, -z+1/2'
'x+1/2, -y+1/2, -z'

loop_
_atom_site_label
_atom_site_fract_x
_atom_site_fract_y
_atom_site_fract_z
_atom_site_U_iso_or_equiv
_atom_site_adp_type
_atom_site_occupancy
_atom_site_symmetry_multiplicity
_atom_site_calc_flag
_atom_site_refinement_flags
S(1) -0.01445(4) 0.00497(3) 0.19033(2) 0.02221(10) Uani 1 1 d .
O(11) -0.13639(14) 0.08832(10) 0.20987(8) 0.0301(3) Uani 1 1 d .
O(12) 0.02441(15) -0.06916(10) 0.26942(8) 0.0320(3) Uani 1 1 d .
O(31) 0.28803(14) 0.02177(10) -0.04764(8) 0.0290(3) Uani 1 1 d .
C(1) 0.17733(18) 0.06405(12) 0.15086(10) 0.0199(3) Uani 1 1 d .
C(2) 0.31421(18) -0.01527(12) 0.12323(11) 0.0223(3) Uani 1 1 d .
C(3) 0.41055(18) 0.01460(12) 0.02923(11) 0.0232(3) Uani 1 1 d .
C(4) 0.52106(19) 0.11476(12) 0.03349(12) 0.0255(3) Uani 1 1 d .
C(5) 0.4298(2) 0.22206(12) 0.04399(13) 0.0284(4) Uani 1 1 d .
C(6) 0.3404(2) 0.23916(13) 0.14224(12) 0.0277(3) Uani 1 1 d .
C(7) 0.18556(19) 0.17076(13) 0.15818(11) 0.0228(3) Uani 1 1 d .
C(11) -0.08911(18) -0.07276(12) 0.09041(10) 0.0200(3) Uani 1 1 d .
C(12) -0.1460(2) -0.17696(13) 0.10723(12) 0.0262(3) Uani 1 1 d .
C(13) -0.2199(2) -0.23417(14) 0.03078(13) 0.0317(4) Uani 1 1 d .
C(14) -0.23509(19) -0.18742(14) -0.06092(12) 0.0280(3) Uani 1 1 d .
C(15) -0.17609(19) -0.08318(13) -0.07752(11) 0.0249(3) Uani 1 1 d .
C(16) -0.10249(18) -0.02589(12) -0.00164(11) 0.0230(3) Uani 1 1 d .
C(21) 0.4339(2) -0.03653(16) 0.20978(14) 0.0377(4) Uani 1 1 d .
H(2) 0.2559 -0.0850 0.1093 0.027 Uiso 1 1 calc R
H(3) 0.4861 -0.0473 0.0131 0.028 Uiso 1 1 calc R
H(7) 0.0842 0.2072 0.1750 0.027 Uiso 1 1 calc R
H(12) -0.1343 -0.2087 0.1704 0.031 Uiso 1 1 calc R
H(13) -0.2600 -0.3052 0.0415 0.038 Uiso 1 1 calc R
H(14) -0.2860 -0.2265 -0.1131 0.034 Uiso 1 1 calc R
H(15) -0.1865 -0.0516 -0.1408 0.030 Uiso 1 1 calc R
H(16) -0.0615 0.0449 -0.0125 0.028 Uiso 1 1 calc R
H(31) 0.345(3) 0.0361(17) -0.0992(17) 0.044(6) Uiso 1 1 d .
H(4A) 0.5900 0.1173 -0.0272 0.031 Uiso 1 1 calc R
H(4B) 0.5998 0.1070 0.0896 0.031 Uiso 1 1 calc R
H(5A) 0.3452 0.2280 -0.0093 0.034 Uiso 1 1 calc R
H(5B) 0.5128 0.2807 0.0347 0.034 Uiso 1 1 calc R
H(6A) 0.4217 0.2243 0.1959 0.033 Uiso 1 1 calc R
H(6B) 0.3073 0.3157 0.1473 0.033 Uiso 1 1 calc R
H(21A) 0.4828 0.0316 0.2322 0.056 Uiso 1 1 calc R
H(21B) 0.5245 -0.0850 0.1887 0.056 Uiso 1 1 calc R
H(21C) 0.3709 -0.0698 0.2638 0.056 Uiso 1 1 calc R

loop_
_atom_site_aniso_label
_atom_site_aniso_U_11
_atom_site_aniso_U_22
_atom_site_aniso_U_33
_atom_site_aniso_U_12
_atom_site_aniso_U_13
_atom_site_aniso_U_23
S(1) 0.02015(17) 0.0324(2) 0.01405(16) -0.00286(15) 0.00148(12) -0.00173(15)
O(11) 0.0210(5) 0.0407(7) 0.0286(6) 0.0009(4) 0.0065(4) -0.0122(5)
O(12) 0.0346(6) 0.0446(7) 0.0169(5) -0.0115(5) -0.0037(5) 0.0081(5)
O(31) 0.0270(6) 0.0416(7) 0.0183(5) -0.0038(5) 0.0022(4) -0.0017(5)
C(1) 0.0194(7) 0.0262(8) 0.0142(6) -0.0007(6) -0.0012(5) -0.0020(6)
C(2) 0.0207(7) 0.0228(8) 0.0233(7) 0.0023(6) 0.0011(5) 0.0011(6)
C(3) 0.0196(7) 0.0258(8) 0.0241(7) 0.0019(6) 0.0023(5) -0.0011(6)
C(4) 0.0185(7) 0.0281(7) 0.0300(8) 0.0011(6) 0.0031(6) 0.0018(6)
C(5) 0.0232(7) 0.0246(8) 0.0373(9) -0.0021(6) 0.0036(7) 0.0026(7)
C(6) 0.0264(8) 0.0231(8) 0.0336(9) -0.0019(6) -0.0015(7) -0.0055(7)
C(7) 0.0208(7) 0.0285(8) 0.0192(7) 0.0013(6) -0.0014(6) -0.0056(6)
C(11) 0.0163(7) 0.0239(7) 0.0199(7) -0.0003(6) 0.0012(5) 0.0000(6)
C(12) 0.0303(8) 0.0251(8) 0.0232(8) -0.0009(6) 0.0027(6) 0.0049(6)
C(13) 0.0349(9) 0.0236(8) 0.0366(9) -0.0050(7) 0.0016(7) -0.0013(7)
C(14) 0.0271(8) 0.0302(9) 0.0267(8) -0.0016(6) -0.0021(6) -0.0084(7)
C(15) 0.0231(7) 0.0319(9) 0.0196(7) -0.0022(6) -0.0031(6) 0.0005(6)
C(16) 0.0216(7) 0.0257(8) 0.0219(7) -0.0032(5) -0.0017(5) 0.0013(6)
C(21) 0.0288(8) 0.0505(11) 0.0337(10) 0.0102(8) -0.0031(7) 0.0140(8)

loop_
_atom_type_symbol
_atom_type_radius_bond
S 1.02
O 0.73
C 0.77
H 0.32

loop_
_geom_angle_atom_site_label_1
_geom_angle_atom_site_label_2
_geom_angle_atom_site_label_3
_geom_angle
O11 S1 O12 117.56(7)
O11 S1 C11 108.09(7)
O12 S1 C11 107.06(7)
O11 S1 C1 109.41(7)
O12 S1 C1 107.86(7)
C11 S1 C1 106.29(7)
C3 O31 H31 104.6(15)
C7 C1 C2 129.26(14)
C7 C1 S1 115.63(12)
C2 C1 S1 114.80(11)
C1 C2 C3 113.92(12)
C1 C2 C21 111.37(13)
C3 C2 C21 111.94(12)
C1 C2 H2 106.30
C3 C2 H2 106.30
C21 C2 H2 106.30
O31 C3 C4 111.53(13)
O31 C3 C2 106.68(11)
C4 C3 C2 116.87(13)
O31 C3 H3 107.10
C4 C3 H3 107.10
C2 C3 H3 107.10
C3 C4 C5 116.53(12)
C3 C4 H4A 108.20
C5 C4 H4A 108.20
C3 C4 H4B 108.20
C5 C4 H4B 108.20
H4A C4 H4B 107.30
C4 C5 C6 115.07(13)
C4 C5 H5A 108.50
C6 C5 H5A 108.50
C4 C5 H5B 108.50
C6 C5 H5B 108.50
H5A C5 H5B 107.50
C7 C6 C5 115.09(13)
C7 C6 H6A 108.50
C5 C6 H6A 108.50
C7 C6 H6B 108.50
C5 C6 H6B 108.50
H6A C6 H6B 107.50
C1 C7 C6 126.21(14)
C1 C7 H7 116.90
C6 C7 H7 116.90
C16 C11 C12 121.07(14)
C16 C11 S1 119.33(11)
C12 C11 S1 119.39(11)
C13 C12 C11 119.37(15)
C13 C12 H12 120.30
C11 C12 H12 120.30
C14 C13 C12 119.79(15)
C14 C13 H13 120.10
C12 C13 H13 120.10
C13 C14 C15 120.51(15)
C13 C14 H14 119.70
C15 C14 H14 119.70
C16 C15 C14 119.91(14)
C16 C15 H15 120.00
C14 C15 H15 120.00
C15 C16 C11 119.34(14)
C15 C16 H16 120.30
C11 C16 H16 120.30
C2 C21 H21A 109.50
C2 C21 H21B 109.50
H21A C21 H21B 109.50
C2 C21 H21C 109.50
H21A C21 H21C 109.50
H21B C21 H21C 109.50

loop_
_geom_bond_atom_site_label_1
_geom_bond_atom_site_label_2
_geom_bond_distance
S1 O11 1.4415(12)
S1 O12 1.4498(12)
S1 C11 1.7696(15)
S1 C1 1.7706(15)
O31 C3 1.4292(18)
O31 H31 0.85(2)
C1 C7 1.332(2)
C1 C2 1.513(2)
C2 C3 1.535(2)
C2 C21 1.535(2)
C2 H2 1.0000
C3 C4 1.523(2)
C3 H3 1.0000
C4 C5 1.524(2)
C4 H4A 0.9900
C4 H4B 0.9900
C5 C6 1.527(2)
C5 H5A 0.9900
C5 H5B 0.9900
C6 C7 1.508(2)
C6 H6A 0.9900
C6 H6B 0.9900
C7 H7 0.9500
C11 C16 1.385(2)
C11 C12 1.391(2)
C12 C13 1.390(2)
C12 H12 0.9500
C13 C14 1.381(2)
C13 H13 0.9500
C14 C15 1.396(2)
C14 H14 0.9500
C15 C16 1.383(2)
C15 H15 0.9500
C16 H16 0.9500
C21 H21A 0.9800
C21 H21B 0.9800
C21 H21C 0.9800

loop_
_geom_hbond_atom_site_label_D
_geom_hbond_atom_site_label_H
_geom_hbond_atom_site_label_A
_geom_hbond_distance_DH
_geom_hbond_distance_HA
_geom_hbond_distance_DA
_geom_hbond_angle_DHA
_geom_hbond_site_symmetry_A
O31 H31 O12 0.852 2.11(2) 2.9573(17) 177(2) 2_554

loop_
_geom_torsion_atom_site_label_1
_geom_torsion_atom_site_label_2
_geom_torsion_atom_site_label_3
_geom_torsion_atom_site_label_4
_geom_torsion
O11 S1 C1 C7 8.52(14)
O12 S1 C1 C7 -120.45(12)
C11 S1 C1 C7 125.01(12)
O11 S1 C1 C2 -177.28(10)
O12 S1 C1 C2 53.75(12)
C11 S1 C1 C2 -60.79(12)
C7 C1 C2 C3 -49.5(2)
S1 C1 C2 C3 137.26(11)
C7 C1 C2 C21 78.3(2)
S1 C1 C2 C21 -94.96(14)
C1 C2 C3 O31 -58.18(16)
C21 C2 C3 O31 174.34(13)
C1 C2 C3 C4 67.36(16)
C21 C2 C3 C4 -60.13(18)
O31 C3 C4 C5 55.45(18)
C2 C3 C4 C5 -67.62(18)
C3 C4 C5 C6 67.64(19)
C4 C5 C6 C7 -70.48(18)
C2 C1 C7 C6 -1.6(2)
S1 C1 C7 C6 171.59(12)
C5 C6 C7 C1 53.8(2)
O11 S1 C11 C16 65.83(14)
O12 S1 C11 C16 -166.62(12)
C1 S1 C11 C16 -51.54(14)
O11 S1 C11 C12 -109.05(13)
O12 S1 C11 C12 18.50(14)
C1 S1 C11 C12 133.58(13)
C16 C11 C12 C13 -1.1(2)
S1 C11 C12 C13 173.69(12)
C11 C12 C13 C14 0.4(3)
C12 C13 C14 C15 0.2(3)
C13 C14 C15 C16 -0.3(2)
C14 C15 C16 C11 -0.4(2)
C12 C11 C16 C15 1.1(2)
S1 C11 C16 C15 -173.74(11)
